data_2020387
loop_
_publ_author_name
'Vashchenko, Oleksandr'
'Raspertova, Ilona'
'Dyakonenko, Viktoriya'
'Shishkina, Svitlana'
'Khomenko, Dmytro'
'Doroschuk, Roman'
'Lampeka, Rostislav'

_publ_section_title
;
 Crystal structure of
 aqua(nitrato-\k<i>O</i>)dioxido{2-[3-(pyridin-2-yl-\k<i>N</i>)-1<i>H</i>-1,2,4-triazol-5-yl-\k<i>N</i>^4^]phenolato-\k<i>O</i>}uranium(VI)
 acetonitrile monosolvate monohydrate
;
_journal_issue 2
_journal_name_full 'Acta Crystallographica Section E'
_journal_page_first 111
_journal_page_last 113
_journal_paper_doi 10.1107/S205698901502438X
_journal_volume 72
_journal_year 2016
_chemical_formula_iupac '[U (C13 H9 N4 O) (N O3) O2 (H2 O)], C H3 C N, H2 O'
_chemical_formula_moiety 'C13 H11 N5 O7 U, C2 H3 N, H2 O'
_chemical_formula_sum 'C15 H16 N6 O8 U'
_chemical_formula_weight 646.37
_chemical_name_systematic
;Aqua(nitrato-\k<i>O</i>)dioxido{2-[3-(pyridin-2-yl-\k<i>N</i>)-1<i>H</i>-1,2,4-triazol-5-yl-\k<i>N</i>^4^]phenolato-\k<i>O</i>}uranium(VI)
acetonitrile monosolvate monohydrate
;
_space_group_crystal_system monoclinic
_space_group_IT_number 14
_space_group_name_Hall '-P 2ybc'
_space_group_name_H-M_alt 'P 1 21/c 1'
_symmetry_space_group_name_Hall '-P 2ybc'
_symmetry_space_group_name_H-M 'P 1 21/c 1'
_atom_sites_solution_hydrogens mixed
_cell_angle_alpha 90
_cell_angle_beta 94.829(2)
_cell_angle_gamma 90
_cell_formula_units_Z 4
_cell_length_a 12.0962(3)
_cell_length_b 7.87839(17)
_cell_length_c 20.4041(4)
_cell_measurement_reflns_used 4414
_cell_measurement_temperature 294
_cell_measurement_theta_max 31.8680
_cell_measurement_theta_min 3.2980
_cell_volume 1937.58(7)
_computing_cell_refinement
;
CrysAlis PRO (Agilent, 2014)
;
_computing_data_collection
;
CrysAlis PRO (Agilent, 2014)
;
_computing_data_reduction
;
CrysAlis PRO (Agilent, 2014)
;
_computing_molecular_graphics
;
<i>OLEX2</i> (Dolomanov <i>et al.</i>,  2009)
;
_computing_publication_material
;
<i>OLEX2</i> (Dolomanov <i>et al.</i>,  2009)
;
_computing_structure_refinement
;
SHELXL2014 (Sheldrick, 2015<i>b</i>)
;
_computing_structure_solution
;
<i>SHELXT</i> (Sheldrick, 2015<i>a</i>)
;
_diffrn_ambient_temperature 294
_diffrn_detector_area_resol_mean 16.1827
_diffrn_measured_fraction_theta_full 0.997
_diffrn_measured_fraction_theta_max 0.998
_diffrn_measurement_device 'four-circle diffractometer'
_diffrn_measurement_device_type 'Agilent Xcalibur, Sapphire3'
_diffrn_measurement_method '\w scans'
_diffrn_radiation_monochromator graphite
_diffrn_radiation_type MoK\a
_diffrn_radiation_wavelength 0.71073
_diffrn_reflns_av_R_equivalents 0.0323
_diffrn_reflns_limit_h_max 15
_diffrn_reflns_limit_h_min -15
_diffrn_reflns_limit_k_max 10
_diffrn_reflns_limit_k_min -5
_diffrn_reflns_limit_l_max 26
_diffrn_reflns_limit_l_min -26
_diffrn_reflns_number 9385
_diffrn_reflns_theta_full 26.000
_diffrn_reflns_theta_max 27.496
_diffrn_reflns_theta_min 3.089
_exptl_absorpt_coefficient_mu 8.435
_exptl_absorpt_correction_T_max 0.185
_exptl_absorpt_correction_T_min 0.055
_exptl_absorpt_correction_type multi-scan
_exptl_absorpt_process_details
;
(CrysAlis PRO; Agilent, 2014)
;
_exptl_crystal_colour red
_exptl_crystal_density_diffrn 2.216
_exptl_crystal_description block
_exptl_crystal_F_000 1216
_exptl_crystal_size_max 0.5
_exptl_crystal_size_mid 0.3
_exptl_crystal_size_min 0.2
_refine_diff_density_max 1.814
_refine_diff_density_min -0.878
_refine_ls_extinction_method none
_refine_ls_goodness_of_fit_ref 1.045
_refine_ls_hydrogen_treatment mixed
_refine_ls_matrix_type full
_refine_ls_number_parameters 284
_refine_ls_number_reflns 4446
_refine_ls_number_restraints 4
_refine_ls_restrained_S_all 1.045
_refine_ls_R_factor_all 0.0353
_refine_ls_R_factor_gt 0.0287
_refine_ls_shift/su_max 0.001
_refine_ls_shift/su_mean 0.000
_refine_ls_structure_factor_coef Fsqd
_refine_ls_weighting_details 'w=1/[\s^2^(Fo^2^)+(0.0276P)^2^] where P=(Fo^2^+2Fc^2^)/3'
_refine_ls_weighting_scheme calc
_refine_ls_wR_factor_gt 0.0611
_refine_ls_wR_factor_ref 0.0635
_reflns_number_gt 3936
_reflns_number_total 4446
_reflns_threshold_expression 'I > 2\s(I)'
_cod_data_source_file is5435sup1.cif
_cod_data_source_block I
_cod_depositor_comments 'Adding full bibliography for 2020387.cif.'
_cod_original_cell_volume 1937.57(7)
_cod_database_code 2020387
_cod_database_fobs_code 2020387
_shelx_space_group_comment
;
The symmetry employed for this shelxl refinement is uniquely defined
by the following loop, which should always be used as a source of
symmetry information in preference to the above space-group names.
They are only intended as comments.
;

loop_
_space_group_symop_operation_xyz
'x, y, z'
'-x, y+1/2, -z+1/2'
'-x, -y, -z'
'x, -y-1/2, z-1/2'

loop_
_atom_site_type_symbol
_atom_site_label
_atom_site_fract_x
_atom_site_fract_y
_atom_site_fract_z
_atom_site_U_iso_or_equiv
_atom_site_adp_type
_atom_site_calc_flag
_atom_site_occupancy
U U1 0.81873(2) 0.51832(2) 0.40174(2) 0.01286(6) Uani d 1
O O1 0.7272(3) 0.2815(4) 0.37710(15) 0.0193(7) Uani d 1
O O2 0.6934(2) 0.6205(4) 0.41869(15) 0.0189(7) Uani d 1
O O3 0.9494(2) 0.4323(4) 0.38551(15) 0.0179(6) Uani d 1
O O4 0.9187(2) 0.7071(4) 0.47688(15) 0.0164(6) Uani d 1
H H4A 0.9886(8) 0.709(7) 0.489(2) 0.025 Uiso d 1
H H4B 0.890(3) 0.768(5) 0.5061(16) 0.025 Uiso d 1
O O5 0.8563(2) 0.3461(4) 0.50215(14) 0.0186(7) Uani d 1
O O6 0.8368(3) 0.2773(4) 0.60322(15) 0.0234(7) Uani d 1
O O7 0.7619(3) 0.5091(4) 0.56334(18) 0.0258(8) Uani d 1
N N1 0.7589(3) 0.5025(4) 0.28218(18) 0.0128(7) Uani d 1
N N2 0.6933(3) 0.4457(5) 0.18299(18) 0.0162(7) Uani d 1
H H2 0.6608 0.3920 0.1501 0.019 Uiso calc 1
N N3 0.7399(3) 0.6016(4) 0.17900(18) 0.0159(8) Uani d 1
N N4 0.8707(3) 0.7819(4) 0.32904(18) 0.0134(7) Uani d 1
N N5 0.8162(3) 0.3796(5) 0.55859(18) 0.0174(8) Uani d 1
N N6 0.5829(3) 0.3255(5) 0.0595(2) 0.0266(9) Uani d 1
C C1 0.6794(3) 0.1782(5) 0.3324(2) 0.0138(8) Uani d 1
C C2 0.6414(3) 0.0177(5) 0.3517(2) 0.0184(9) Uani d 1
H H2A 0.6503 -0.0141 0.3957 0.022 Uiso calc 1
C C3 0.5915(3) -0.0919(5) 0.3057(2) 0.0183(9) Uani d 1
H H3 0.5661 -0.1965 0.3194 0.022 Uiso calc 1
C C4 0.5781(3) -0.0498(5) 0.2396(2) 0.0166(9) Uani d 1
H H4 0.5443 -0.1250 0.2090 0.020 Uiso calc 1
C C5 0.6158(3) 0.1056(5) 0.2200(2) 0.0155(9) Uani d 1
H H5 0.6081 0.1343 0.1756 0.019 Uiso calc 1
C C6 0.6654(3) 0.2206(5) 0.2653(2) 0.0126(8) Uani d 1
C C7 0.7042(3) 0.3861(5) 0.2445(2) 0.0114(8) Uani d 1
C C8 0.7785(3) 0.6308(5) 0.2401(2) 0.0142(9) Uani d 1
C C9 0.8385(3) 0.7813(5) 0.2635(2) 0.0142(9) Uani d 1
C C10 0.8617(3) 0.9142(5) 0.2225(2) 0.0163(9) Uani d 1
H H10 0.8386 0.9105 0.1778 0.020 Uiso calc 1
C C11 0.9198(3) 1.0527(6) 0.2489(2) 0.0184(9) Uani d 1
H H11 0.9361 1.1435 0.2222 0.022 Uiso calc 1
C C12 0.9532(3) 1.0555(6) 0.3147(2) 0.0169(9) Uani d 1
H H12 0.9923 1.1478 0.3331 0.020 Uiso calc 1
C C13 0.9277(3) 0.9180(5) 0.3534(2) 0.0176(9) Uani d 1
H H13 0.9510 0.9201 0.3980 0.021 Uiso calc 1
C C14 0.5369(4) 0.2758(6) 0.0120(2) 0.0199(10) Uani d 1
C C15 0.4767(4) 0.2097(6) -0.0472(2) 0.0271(11) Uani d 1
H H15A 0.4567 0.3017 -0.0767 0.041 Uiso calc 1
H H15B 0.4107 0.1531 -0.0358 0.041 Uiso calc 1
H H15C 0.5227 0.1308 -0.0682 0.041 Uiso calc 1
O O8 0.8271(3) 0.9203(5) 0.55170(19) 0.0344(9) Uani d 1
H H8A 0.811(5) 0.899(8) 0.5911(11) 0.052 Uiso d 1
H H8B 0.844(5) 1.026(2) 0.554(3) 0.052 Uiso d 1

loop_
_atom_site_aniso_label
_atom_site_aniso_U_11
_atom_site_aniso_U_22
_atom_site_aniso_U_33
_atom_site_aniso_U_12
_atom_site_aniso_U_13
_atom_site_aniso_U_23
U1 0.01190(9) 0.01556(9) 0.01102(9) 0.00016(6) 0.00039(6) -0.00106(6)
O1 0.0240(17) 0.0209(15) 0.0128(16) -0.0051(14) 0.0006(13) 0.0014(13)
O2 0.0149(15) 0.0223(16) 0.0193(16) 0.0039(13) 0.0005(13) 0.0015(14)
O3 0.0129(14) 0.0216(15) 0.0190(17) 0.0029(13) 0.0000(13) -0.0040(14)
O4 0.0138(15) 0.0233(15) 0.0120(16) 0.0025(14) -0.0002(13) -0.0054(13)
O5 0.0216(16) 0.0249(16) 0.0089(15) 0.0012(13) -0.0011(13) -0.0012(13)
O6 0.0261(18) 0.0266(17) 0.0173(17) 0.0002(15) 0.0008(14) 0.0083(15)
O7 0.0230(17) 0.0289(18) 0.0260(19) 0.0110(14) 0.0042(15) 0.0026(15)
N1 0.0115(16) 0.0133(17) 0.0135(18) 0.0012(14) 0.0007(14) 0.0015(14)
N2 0.0154(17) 0.0184(17) 0.0144(19) -0.0051(15) -0.0009(15) -0.0043(16)
N3 0.0167(18) 0.0177(18) 0.0134(19) -0.0033(15) 0.0017(15) 0.0001(15)
N4 0.0104(16) 0.0174(17) 0.0120(18) 0.0003(14) -0.0015(14) -0.0026(15)
N5 0.0140(18) 0.0236(19) 0.0150(19) -0.0034(16) 0.0033(15) 0.0007(16)
N6 0.027(2) 0.033(2) 0.019(2) -0.0034(19) -0.0013(18) -0.0018(19)
C1 0.0110(19) 0.0156(19) 0.015(2) 0.0022(16) 0.0003(16) -0.0033(18)
C2 0.012(2) 0.023(2) 0.020(2) 0.0018(18) 0.0005(18) 0.0047(19)
C3 0.013(2) 0.016(2) 0.027(3) -0.0022(18) 0.0048(19) -0.0059(19)
C4 0.013(2) 0.016(2) 0.020(2) -0.0016(18) -0.0021(17) -0.0070(19)
C5 0.0103(19) 0.020(2) 0.017(2) 0.0040(17) 0.0032(17) -0.0005(18)
C6 0.0065(18) 0.017(2) 0.015(2) 0.0020(16) 0.0026(16) 0.0008(17)
C7 0.0084(18) 0.0141(19) 0.012(2) 0.0010(16) 0.0011(16) -0.0027(17)
C8 0.0112(19) 0.018(2) 0.014(2) 0.0017(17) 0.0039(17) 0.0002(18)
C9 0.0075(19) 0.020(2) 0.016(2) 0.0015(17) 0.0026(17) -0.0018(18)
C10 0.013(2) 0.023(2) 0.014(2) -0.0004(18) 0.0044(17) -0.0014(19)
C11 0.014(2) 0.020(2) 0.022(2) -0.0016(18) 0.0037(18) 0.004(2)
C12 0.013(2) 0.0138(19) 0.024(2) -0.0029(17) 0.0018(18) -0.0033(19)
C13 0.013(2) 0.017(2) 0.022(2) -0.0021(18) 0.0002(18) -0.0036(19)
C14 0.019(2) 0.022(2) 0.020(2) -0.0022(19) 0.0042(19) 0.001(2)
C15 0.030(3) 0.029(3) 0.022(3) -0.007(2) -0.002(2) 0.000(2)
O8 0.049(2) 0.0243(18) 0.033(2) 0.0018(18) 0.0193(19) -0.0056(18)

loop_
_atom_type_symbol
_atom_type_description
_atom_type_scat_dispersion_real
_atom_type_scat_dispersion_imag
_atom_type_scat_source
C C 0.0033 0.0016 'International Tables Vol C Tables 4.2.6.8 and 6.1.1.4'
H H 0.0000 0.0000 'International Tables Vol C Tables 4.2.6.8 and 6.1.1.4'
N N 0.0061 0.0033 'International Tables Vol C Tables 4.2.6.8 and 6.1.1.4'
O O 0.0106 0.0060 'International Tables Vol C Tables 4.2.6.8 and 6.1.1.4'
U U -9.6767 9.6646 'International Tables Vol C Tables 4.2.6.8 and 6.1.1.4'

loop_
_geom_angle_atom_site_label_1
_geom_angle_atom_site_label_2
_geom_angle_atom_site_label_3
_geom_angle
O1 U1 O4 152.83(11)
O1 U1 O5 77.17(10)
O1 U1 N1 68.61(11)
O1 U1 N4 132.17(11)
O2 U1 O1 90.45(12)
O2 U1 O3 175.36(14)
O2 U1 O4 89.24(12)
O2 U1 O5 100.84(12)
O2 U1 N1 91.78(13)
O2 U1 N4 90.02(12)
O3 U1 O1 94.15(13)
O3 U1 O4 86.96(12)
O3 U1 O5 80.83(12)
O3 U1 N1 89.32(13)
O3 U1 N4 86.43(13)
O4 U1 O5 76.21(10)
O4 U1 N1 138.56(11)
O4 U1 N4 75.00(11)
O5 U1 N1 143.57(10)
O5 U1 N4 149.01(10)
N1 U1 N4 63.57(10)
C1 O1 U1 149.5(3)
U1 O4 H4A 129(4)
U1 O4 H4B 126(3)
H4A O4 H4B 104(4)
N5 O5 U1 124.2(2)
C7 N1 U1 133.5(3)
C7 N1 C8 104.5(4)
C8 N1 U1 122.0(3)
N3 N2 H2 124.3
C7 N2 H2 124.3
C7 N2 N3 111.5(3)
C8 N3 N2 102.6(3)
C9 N4 U1 118.9(3)
C13 N4 U1 123.6(3)
C13 N4 C9 117.5(4)
O6 N5 O5 116.9(4)
O7 N5 O5 118.6(4)
O7 N5 O6 124.6(4)
O1 C1 C2 119.5(4)
O1 C1 C6 122.5(4)
C6 C1 C2 118.0(4)
C1 C2 H2A 119.8
C3 C2 C1 120.4(4)
C3 C2 H2A 119.8
C2 C3 H3 119.3
C2 C3 C4 121.5(4)
C4 C3 H3 119.3
C3 C4 H4 120.6
C5 C4 C3 118.8(4)
C5 C4 H4 120.6
C4 C5 H5 119.3
C4 C5 C6 121.3(4)
C6 C5 H5 119.3
C1 C6 C7 118.7(4)
C5 C6 C1 120.1(4)
C5 C6 C7 121.2(4)
N1 C7 C6 126.9(4)
N2 C7 N1 107.7(4)
N2 C7 C6 125.3(4)
N1 C8 C9 120.5(4)
N3 C8 N1 113.7(4)
N3 C8 C9 125.7(4)
N4 C9 C8 114.9(4)
N4 C9 C10 122.4(4)
C10 C9 C8 122.7(4)
C9 C10 H10 120.6
C11 C10 C9 118.8(4)
C11 C10 H10 120.6
C10 C11 H11 120.2
C12 C11 C10 119.6(4)
C12 C11 H11 120.2
C11 C12 H12 120.5
C11 C12 C13 119.0(4)
C13 C12 H12 120.5
N4 C13 C12 122.7(4)
N4 C13 H13 118.6
C12 C13 H13 118.6
N6 C14 C15 178.4(5)
C14 C15 H15A 109.5
C14 C15 H15B 109.5
C14 C15 H15C 109.5
H15A C15 H15B 109.5
H15A C15 H15C 109.5
H15B C15 H15C 109.5
H8A O8 H8B 102(6)

loop_
_geom_bond_atom_site_label_1
_geom_bond_atom_site_label_2
_geom_bond_distance
U1 O1 2.206(3)
U1 O2 1.776(3)
U1 O3 1.777(3)
U1 O4 2.390(3)
U1 O5 2.467(3)
U1 N1 2.489(4)
U1 N4 2.658(4)
O1 C1 1.319(5)
O4 H4A 0.860(2)
O4 H4B 0.860(2)
O5 N5 1.313(4)
O6 N5 1.226(5)
O7 N5 1.221(5)
N1 C7 1.336(5)
N1 C8 1.360(5)
N2 H2 0.8600
N2 N3 1.357(5)
N2 C7 1.336(5)
N3 C8 1.314(5)
N4 C9 1.360(5)
N4 C13 1.347(5)
N6 C14 1.146(6)
C1 C2 1.413(6)
C1 C6 1.405(6)
C2 H2A 0.9300
C2 C3 1.376(6)
C3 H3 0.9300
C3 C4 1.386(6)
C4 H4 0.9300
C4 C5 1.378(6)
C5 H5 0.9300
C5 C6 1.394(6)
C6 C7 1.461(5)
C8 C9 1.451(6)
C9 C10 1.385(6)
C10 H10 0.9300
C10 C11 1.383(6)
C11 H11 0.9300
C11 C12 1.368(6)
C12 H12 0.9300
C12 C13 1.391(6)
C13 H13 0.9300
C14 C15 1.453(6)
C15 H15A 0.9600
C15 H15B 0.9600
C15 H15C 0.9600
O8 H8A 0.860(2)
O8 H8B 0.860(2)

loop_
_geom_hbond_atom_site_label_D
_geom_hbond_atom_site_label_H
_geom_hbond_atom_site_label_A
_geom_hbond_site_symmetry_A
_geom_hbond_distance_DH
_geom_hbond_distance_HA
_geom_hbond_distance_DA
_geom_hbond_angle_DHA
O4 H4A O5 3_766 0.860(2) 1.920(16) 2.752(4) 162(5)
O4 H4B O8 . 0.860(2) 1.733(10) 2.581(5) 168(5)
N2 H2 N6 . 0.86 2.07 2.909(5) 165
O8 H8A N3 4_576 0.860(2) 2.053(18) 2.890(5) 164(6)
O8 H8B O6 1_565 0.860(2) 2.22(3) 3.001(5) 150(6)

loop_
_geom_torsion_atom_site_label_1
_geom_torsion_atom_site_label_2
_geom_torsion_atom_site_label_3
_geom_torsion_atom_site_label_4
_geom_torsion
U1 O1 C1 C2 172.3(4)
U1 O1 C1 C6 -7.1(8)
U1 O5 N5 O6 175.9(2)
U1 O5 N5 O7 -4.3(5)
U1 N1 C7 N2 179.1(3)
U1 N1 C7 C6 -2.6(6)
U1 N1 C8 N3 -179.2(3)
U1 N1 C8 C9 1.8(5)
U1 N4 C9 C8 -0.6(4)
U1 N4 C9 C10 179.5(3)
U1 N4 C13 C12 -179.3(3)
O1 C1 C2 C3 -180.0(4)
O1 C1 C6 C5 179.0(4)
O1 C1 C6 C7 -0.7(6)
N1 C8 C9 N4 -0.7(5)
N1 C8 C9 C10 179.2(4)
N2 N3 C8 N1 0.0(4)
N2 N3 C8 C9 179.0(4)
N3 N2 C7 N1 -0.2(5)
N3 N2 C7 C6 -178.6(4)
N3 C8 C9 N4 -179.6(4)
N3 C8 C9 C10 0.2(6)
N4 C9 C10 C11 0.1(6)
C1 C2 C3 C4 0.8(6)
C1 C6 C7 N1 4.2(6)
C1 C6 C7 N2 -177.7(4)
C2 C1 C6 C5 -0.3(6)
C2 C1 C6 C7 180.0(4)
C2 C3 C4 C5 -0.1(6)
C3 C4 C5 C6 -0.8(6)
C4 C5 C6 C1 1.0(6)
C4 C5 C6 C7 -179.3(4)
C5 C6 C7 N1 -175.5(4)
C5 C6 C7 N2 2.6(6)
C6 C1 C2 C3 -0.6(6)
C7 N1 C8 N3 -0.1(5)
C7 N1 C8 C9 -179.2(4)
C7 N2 N3 C8 0.1(4)
C8 N1 C7 N2 0.2(4)
C8 N1 C7 C6 178.5(4)
C8 C9 C10 C11 -179.8(4)
C9 N4 C13 C12 0.6(6)
C9 C10 C11 C12 0.1(6)
C10 C11 C12 C13 0.0(6)
C11 C12 C13 N4 -0.4(6)
C13 N4 C9 C8 179.4(4)
C13 N4 C9 C10 -0.4(6)
